data_4301776
loop_
_publ_author_name
'Chengyang Yue'
'Chunfeng Yan'
'Rui Feng'
'Mingyan Wu'
'Lian Chen'
'Feilong Jiang'
'Maochun Hong'

_publ_section_title
;
A Polynuclear d10-d10 Metal Complex with Unusual Near-Infrared
Luminescence and High Thermal Stability
;
_journal_name_full 'Inorganic Chemistry'
_journal_page_first 2873
_journal_page_last 2879
_journal_paper_doi 10.1021/ic801840g
_journal_volume 48
_journal_year 2009
_chemical_formula_moiety 'C42 H30 Ag6 N12 S6, 6(C4 H8 O)'
_chemical_formula_sum 'C66 H78 Ag6 N12 O6 S6'
_chemical_formula_weight 1974.98
_chemical_name_systematic
; 
 ? 
;
_space_group_IT_number 166
_symmetry_cell_setting hexagonal
_symmetry_space_group_name_Hall '-R 3 2"'
_symmetry_space_group_name_H-M 'R -3 m :H'
_atom_sites_solution_primary direct
_atom_sites_solution_secondary difmap
_audit_creation_method SHELXL-97
_cell_angle_alpha 90.00
_cell_angle_beta 90.00
_cell_angle_gamma 120.00
_cell_formula_units_Z 3
_cell_length_a 16.7385(7)
_cell_length_b 16.7385(7)
_cell_length_c 23.8014(11)
_cell_measurement_reflns_used 3878
_cell_measurement_temperature 293(2)
_cell_measurement_theta_max 27.4835
_cell_measurement_theta_min 3.2910
_cell_volume 5775.2(4)
_computing_cell_refinement 'CrystalClear (Rigaku Corp., 2000)'
_computing_data_collection 'CrystalClear (Rigaku Corp., 2000)'
_computing_data_reduction 'CrystalClear (Rigaku Corp., 2000)'
_computing_molecular_graphics 'CrystalClear (Rigaku Corp., 2000)'
_computing_publication_material 'CrystalClear (Rigaku Corp., 2000)'
_computing_structure_refinement 'SHELXL-97 (Sheldrick, 1997)'
_computing_structure_solution 'SHELXS-97 (Sheldrick, 1990)'
_diffrn_ambient_temperature 293(2)
_diffrn_measured_fraction_theta_full 0.997
_diffrn_measured_fraction_theta_max 0.997
_diffrn_measurement_device_type
;
Mercury70 (2x2 bin mode)
;
_diffrn_measurement_method CCD_Profile_fitting
_diffrn_radiation_monochromator graphite
_diffrn_radiation_source 'fine-focus sealed tube'
_diffrn_radiation_type MoK\a
_diffrn_radiation_wavelength 0.71073
_diffrn_reflns_av_R_equivalents 0.0211
_diffrn_reflns_av_sigmaI/netI 0.0089
_diffrn_reflns_limit_h_max 21
_diffrn_reflns_limit_h_min -14
_diffrn_reflns_limit_k_max 16
_diffrn_reflns_limit_k_min -21
_diffrn_reflns_limit_l_max 30
_diffrn_reflns_limit_l_min -30
_diffrn_reflns_number 14851
_diffrn_reflns_theta_full 27.50
_diffrn_reflns_theta_max 27.50
_diffrn_reflns_theta_min 3.29
_exptl_absorpt_coefficient_mu 1.714
_exptl_absorpt_correction_T_max 0.6739
_exptl_absorpt_correction_T_min 0.5620
_exptl_absorpt_correction_type multi-scan
_exptl_crystal_colour Yellow
_exptl_crystal_density_diffrn 1.704
_exptl_crystal_density_method 'not measured'
_exptl_crystal_description Prism
_exptl_crystal_F_000 2952
_exptl_crystal_size_max 0.38
_exptl_crystal_size_mid 0.30
_exptl_crystal_size_min 0.25
_refine_diff_density_max 1.109
_refine_diff_density_min -0.914
_refine_diff_density_rms 0.094
_refine_ls_extinction_coef 0.00001(13)
_refine_ls_extinction_expression Fc^*^=kFc[1+0.001xFc^2^\l^3^/sin(2\q)]^-1/4^
_refine_ls_extinction_method SHELXL
_refine_ls_goodness_of_fit_ref 1.021
_refine_ls_matrix_type full
_refine_ls_number_parameters 125
_refine_ls_number_reflns 1631
_refine_ls_number_restraints 0
_refine_ls_restrained_S_all 1.021
_refine_ls_R_factor_all 0.0576
_refine_ls_R_factor_gt 0.0532
_refine_ls_shift/su_max 0.000
_refine_ls_shift/su_mean 0.000
_refine_ls_structure_factor_coef Fsqd
_refine_ls_weighting_details 'calc w=1/[\s^2^(Fo^2^)+(0.0775P)^2^+29.0000P] where P=(Fo^2^+2Fc^2^)/3'
_refine_ls_weighting_scheme calc
_refine_ls_wR_factor_gt 0.1383
_refine_ls_wR_factor_ref 0.1434
_reflns_number_gt 1477
_reflns_number_total 1631
_reflns_threshold_expression >2sigma(I)
_cod_data_source_file ic801840g_si_001_3.cif
_cod_data_source_block 3
_cod_depositor_comments
;
The following automatic conversions were performed:
'_symmetry_cell_setting' value 'Hexagonal' changed to 'hexagonal'
according to '/home/saulius/struct/CIF-dictionaries/cif_core.dic'
dictionary named 'cif_core.dic' version 2.4.1 from
2010-06-29.

'_exptl_absorpt_correction_type' value 'Multi-scan' changed
to 'multi-scan' according to
'/home/saulius/struct/CIF-dictionaries/cif_core.dic' dictionary named
'cif_core.dic' version 2.4.1 from 2010-06-29.

Automatic conversion script
Id: cif_fix_enum 1527 2010-12-29 10:47:43Z saulius 
;
_cod_original_sg_symbol_Hall '-R 3 2" '
_cod_original_sg_symbol_H-M 'R -3 m'
_cod_database_code 4301776

loop_
_symmetry_equiv_pos_as_xyz
'x, y, z'
'-y, x-y, z'
'-x+y, -x, z'
'x-y, -y, -z'
'-x, -x+y, -z'
'y, x, -z'
'x+2/3, y+1/3, z+1/3'
'-y+2/3, x-y+1/3, z+1/3'
'-x+y+2/3, -x+1/3, z+1/3'
'x-y+2/3, -y+1/3, -z+1/3'
'-x+2/3, -x+y+1/3, -z+1/3'
'y+2/3, x+1/3, -z+1/3'
'x+1/3, y+2/3, z+2/3'
'-y+1/3, x-y+2/3, z+2/3'
'-x+y+1/3, -x+2/3, z+2/3'
'x-y+1/3, -y+2/3, -z+2/3'
'-x+1/3, -x+y+2/3, -z+2/3'
'y+1/3, x+2/3, -z+2/3'
'-x, -y, -z'
'y, -x+y, -z'
'x-y, x, -z'
'-x+y, y, z'
'x, x-y, z'
'-y, -x, z'
'-x+2/3, -y+1/3, -z+1/3'
'y+2/3, -x+y+1/3, -z+1/3'
'x-y+2/3, x+1/3, -z+1/3'
'-x+y+2/3, y+1/3, z+1/3'
'x+2/3, x-y+1/3, z+1/3'
'-y+2/3, -x+1/3, z+1/3'
'-x+1/3, -y+2/3, -z+2/3'
'y+1/3, -x+y+2/3, -z+2/3'
'x-y+1/3, x+2/3, -z+2/3'
'-x+y+1/3, y+2/3, z+2/3'
'x+1/3, x-y+2/3, z+2/3'
'-y+1/3, -x+2/3, z+2/3'

loop_
_atom_site_label
_atom_site_type_symbol
_atom_site_fract_x
_atom_site_fract_y
_atom_site_fract_z
_atom_site_U_iso_or_equiv
_atom_site_adp_type
_atom_site_occupancy
_atom_site_symmetry_multiplicity
_atom_site_calc_flag
_atom_site_refinement_flags
_atom_site_disorder_assembly
_atom_site_disorder_group
Ag1 Ag 0.396050(18) 0.603950(18) 0.110370(18) 0.0689(3) Uani 1 2 d S . .
S1 S 0.50897(11) 0.75448(5) 0.06799(6) 0.0662(5) Uani 1 2 d S . .
N1 N 0.5877(4) 0.79383(19) 0.1725(2) 0.0703(14) Uani 1 2 d S . .
N2 N 0.6836(5) 0.8811(5) 0.1025(3) 0.0657(17) Uani 0.50 1 d P . .
C1 C 0.7024(8) 0.8794(8) 0.2510(4) 0.081(3) Uani 0.50 1 d P . .
C2 C 0.7972(10) 0.9447(9) 0.2605(6) 0.101(4) Uani 0.50 1 d P . .
C3 C 0.8578(9) 0.9889(9) 0.2156(7) 0.096(4) Uani 0.50 1 d P . .
C4 C 0.8296(8) 0.9756(8) 0.1619(6) 0.090(3) Uani 0.50 1 d P . .
C5 C 0.7354(6) 0.9118(7) 0.1513(4) 0.070(2) Uani 0.50 1 d P . .
C6 C 0.6739(6) 0.8641(6) 0.1951(3) 0.061(2) Uani 0.50 1 d P . .
C7 C 0.5937(5) 0.7969(2) 0.1171(3) 0.097(3) Uani 1 2 d S . .
C8 C 0.6939(5) 0.6697(9) 0.0285(4) 0.135(6) Uani 0.50 1 d PG . .
C9 C 0.7793(7) 0.7369(7) 0.0048(3) 0.076(3) Uani 0.50 1 d PG . .
C10 C 0.8478(5) 0.7658(10) 0.0473(5) 0.181(10) Uani 0.50 1 d PG . .
C11 C 0.8048(9) 0.7165(13) 0.0972(4) 0.27(2) Uani 0.50 1 d PG . .
O1 O 0.7097(8) 0.6571(11) 0.0856(5) 0.299(15) Uani 0.50 1 d PG . .

loop_
_atom_site_aniso_label
_atom_site_aniso_U_11
_atom_site_aniso_U_22
_atom_site_aniso_U_33
_atom_site_aniso_U_23
_atom_site_aniso_U_13
_atom_site_aniso_U_12
Ag1 0.0845(4) 0.0845(4) 0.0478(3) 0.00088(9) -0.00088(9) 0.0497(3)
S1 0.0590(8) 0.0876(9) 0.0425(7) 0.0022(3) 0.0044(6) 0.0295(4)
N1 0.059(3) 0.093(3) 0.048(2) 0.0004(11) 0.001(2) 0.0296(15)
N2 0.053(4) 0.066(4) 0.063(4) 0.008(3) 0.004(3) 0.018(3)
C1 0.084(6) 0.097(7) 0.069(5) -0.016(4) -0.017(5) 0.050(5)
C2 0.104(9) 0.106(9) 0.107(9) -0.043(7) -0.054(8) 0.063(8)
C3 0.079(7) 0.079(7) 0.121(10) -0.021(7) -0.030(7) 0.032(6)
C4 0.063(5) 0.078(7) 0.116(9) -0.003(6) -0.005(6) 0.025(5)
C5 0.057(5) 0.068(5) 0.077(5) 0.002(4) -0.001(4) 0.026(4)
C6 0.062(4) 0.063(4) 0.065(4) -0.005(3) -0.009(4) 0.036(4)
C7 0.052(3) 0.159(7) 0.044(3) 0.0050(13) 0.010(3) 0.0258(17)
C8 0.113(11) 0.195(19) 0.108(10) -0.059(11) -0.035(9) 0.086(13)
C9 0.084(6) 0.089(7) 0.049(4) -0.022(5) -0.001(4) 0.039(5)
C10 0.099(11) 0.29(3) 0.109(11) -0.003(15) -0.001(9) 0.068(16)
C11 0.128(16) 0.29(3) 0.22(2) 0.16(2) -0.058(16) -0.020(18)
O1 0.161(15) 0.36(3) 0.176(16) 0.04(2) -0.017(13) -0.014(18)

loop_
_atom_type_symbol
_atom_type_description
_atom_type_scat_dispersion_real
_atom_type_scat_dispersion_imag
_atom_type_scat_source
C C 0.0033 0.0016 'International Tables Vol C Tables 4.2.6.8 and 6.1.1.4'
H H 0.0000 0.0000 'International Tables Vol C Tables 4.2.6.8 and 6.1.1.4'
Ag Ag -0.8971 1.1015 'International Tables Vol C Tables 4.2.6.8 and 6.1.1.4'
N N 0.0061 0.0033 'International Tables Vol C Tables 4.2.6.8 and 6.1.1.4'
O O 0.0106 0.0060 'International Tables Vol C Tables 4.2.6.8 and 6.1.1.4'
S S 0.1246 0.1234 'International Tables Vol C Tables 4.2.6.8 and 6.1.1.4'

loop_
_geom_angle_atom_site_label_1
_geom_angle_atom_site_label_2
_geom_angle_atom_site_label_3
_geom_angle
_geom_angle_site_symmetry_1
_geom_angle_site_symmetry_3
_geom_angle_publ_flag
N1 Ag1 S1 113.83(5) 26_455 . ?
N1 Ag1 S1 113.83(5) 26_455 3_565 ?
S1 Ag1 S1 125.04(7) . 3_565 ?
N1 Ag1 Ag1 136.76(9) 26_455 2_665 ?
S1 Ag1 Ag1 50.68(2) . 2_665 ?
S1 Ag1 Ag1 104.69(3) 3_565 2_665 ?
N1 Ag1 Ag1 136.76(9) 26_455 3_565 ?
S1 Ag1 Ag1 104.69(3) . 3_565 ?
S1 Ag1 Ag1 50.68(2) 3_565 3_565 ?
Ag1 Ag1 Ag1 60.0 2_665 3_565 ?
N1 Ag1 Ag1 77.80(11) 26_455 27 ?
S1 Ag1 Ag1 80.96(3) . 27 ?
S1 Ag1 Ag1 134.88(3) 3_565 27 ?
Ag1 Ag1 Ag1 60.906(9) 2_665 27 ?
Ag1 Ag1 Ag1 90.0 3_565 27 ?
N1 Ag1 Ag1 77.80(11) 26_455 26_455 ?
S1 Ag1 Ag1 134.88(3) . 26_455 ?
S1 Ag1 Ag1 80.96(3) 3_565 26_455 ?
Ag1 Ag1 Ag1 90.0 2_665 26_455 ?
Ag1 Ag1 Ag1 60.906(9) 3_565 26_455 ?
Ag1 Ag1 Ag1 58.186(19) 27 26_455 ?
C7 S1 Ag1 101.38(16) . . ?
C7 S1 Ag1 101.38(16) . 2_665 ?
Ag1 S1 Ag1 78.63(5) . 2_665 ?
C7 N1 C6 108.4(6) . 23_565 ?
C7 N1 C6 108.4(6) . . ?
C6 N1 C6 37.0(6) 23_565 . ?
C7 N1 Ag1 126.5(5) . 27 ?
C6 N1 Ag1 122.0(4) 23_565 27 ?
C6 N1 Ag1 122.0(4) . 27 ?
N2 N2 C5 93.4(5) 23_565 . ?
N2 N2 C7 64.0(3) 23_565 . ?
C5 N2 C7 107.6(6) . . ?
N2 N2 C5 44.7(3) 23_565 23_565 ?
C5 N2 C5 48.6(7) . 23_565 ?
C7 N2 C5 83.3(5) . 23_565 ?
C1 C1 C6 89.3(6) 23_565 . ?
C1 C1 C2 102.2(7) 23_565 . ?
C6 C1 C2 116.0(10) . . ?
C1 C1 C6 56.4(4) 23_565 23_565 ?
C6 C1 C6 32.9(6) . 23_565 ?
C2 C1 C6 118.7(9) . 23_565 ?
C1 C1 C2 48.2(5) 23_565 23_565 ?
C6 C1 C2 109.0(8) . 23_565 ?
C2 C1 C2 54.0(9) . 23_565 ?
C6 C1 C2 84.8(7) 23_565 23_565 ?
C3 C2 C1 121.3(10) . . ?
C3 C2 C2 99.5(8) . 23_565 ?
C1 C2 C2 77.8(7) . 23_565 ?
C3 C2 C1 118.7(9) . 23_565 ?
C1 C2 C1 29.6(7) . 23_565 ?
C2 C2 C1 48.2(5) 23_565 23_565 ?
C4 C3 C2 122.4(11) . . ?
C4 C3 C3 90.5(8) . 23_565 ?
C2 C3 C3 80.5(8) . 23_565 ?
C3 C4 C5 117.5(12) . . ?
C3 C4 C4 89.5(8) . 23_565 ?
C5 C4 C4 78.7(7) . 23_565 ?
N2 C5 C6 105.5(7) . . ?
N2 C5 C4 133.1(10) . . ?
C6 C5 C4 121.4(10) . . ?
N2 C5 C5 86.6(5) . 23_565 ?
C6 C5 C5 78.3(5) . 23_565 ?
C4 C5 C5 101.3(7) . 23_565 ?
N2 C5 C6 100.1(7) . 23_565 ?
C6 C5 C6 29.3(5) . 23_565 ?
C4 C5 C6 120.0(9) . 23_565 ?
C5 C5 C6 49.0(4) 23_565 23_565 ?
N2 C5 N2 41.9(6) . 23_565 ?
C6 C5 N2 93.0(6) . 23_565 ?
C4 C5 N2 127.8(9) . 23_565 ?
C5 C5 N2 44.7(3) 23_565 23_565 ?
C6 C5 N2 71.7(5) 23_565 23_565 ?
C6 C6 C1 90.7(6) 23_565 . ?
C6 C6 C5 101.7(5) 23_565 . ?
C1 C6 C5 121.3(9) . . ?
C6 C6 N1 71.5(3) 23_565 . ?
C1 C6 N1 128.3(8) . . ?
C5 C6 N1 109.9(7) . . ?
C6 C6 C1 56.4(4) 23_565 23_565 ?
C1 C6 C1 34.3(8) . 23_565 ?
C5 C6 C1 123.1(8) . 23_565 ?
N1 C6 C1 109.7(6) . 23_565 ?
C6 C6 C5 49.0(4) 23_565 23_565 ?
C1 C6 C5 114.2(7) . 23_565 ?
C5 C6 C5 52.7(7) . 23_565 ?
N1 C6 C5 90.3(5) . 23_565 ?
C1 C6 C5 88.4(6) 23_565 23_565 ?
N1 C7 N2 106.8(6) . 23_565 ?
N1 C7 N2 106.8(6) . . ?
N2 C7 N2 51.9(6) 23_565 . ?
N1 C7 S1 129.8(5) . . ?
N2 C7 S1 118.0(4) 23_565 . ?
N2 C7 S1 118.0(4) . . ?
C9 C8 O1 108.0 . . ?
C9 C8 C8 74.6(5) . 6 ?
O1 C8 C8 169.3(13) . 6 ?
C9 C8 C9 44.2(7) . 6 ?
O1 C8 C9 124.6(9) . 6 ?
C8 C8 C9 50.0(7) 6 6 ?
C9 C9 C8 83.6(6) 6 . ?
C9 C9 C10 121.8(11) 6 . ?
C8 C9 C10 108.0 . . ?
C9 C9 C8 52.2(9) 6 6 ?
C8 C9 C8 55.4(7) . 6 ?
C10 C9 C8 160.8(8) . 6 ?
C10 C10 C11 102.5 22_655 . ?
C10 C10 C9 129.6 22_655 . ?
C11 C10 C9 108.0 . . ?
C10 C10 C11 43.1(6) 22_655 22_655 ?
C11 C10 C11 59.5(6) . 22_655 ?
C9 C10 C11 141.10(10) . 22_655 ?
C10 C11 O1 108.0 . . ?
C10 C11 C11 77.5 . 22_655 ?
O1 C11 C11 140.5 . 22_655 ?
C10 C11 C10 34.4(4) . 22_655 ?
O1 C11 C10 131.5(2) . 22_655 ?
C11 C11 C10 43.1(4) 22_655 22_655 ?
C11 O1 C8 108.0 . . ?

loop_
_geom_bond_atom_site_label_1
_geom_bond_atom_site_label_2
_geom_bond_distance
_geom_bond_site_symmetry_2
_geom_bond_publ_flag
Ag1 N1 2.221(5) 26_455 ?
Ag1 S1 2.4853(12) . ?
Ag1 S1 2.4853(12) 3_565 ?
Ag1 Ag1 3.1494(9) 2_665 ?
Ag1 Ag1 3.1494(9) 3_565 ?
Ag1 Ag1 3.2386(8) 27 ?
Ag1 Ag1 3.2386(8) 26_455 ?
S1 C7 1.696(7) . ?
S1 Ag1 2.4853(12) 2_665 ?
N1 C7 1.322(8) . ?
N1 C6 1.435(10) 23_565 ?
N1 C6 1.435(10) . ?
N1 Ag1 2.221(5) 27 ?
N2 N2 1.314(15) 23_565 ?
N2 C5 1.385(12) . ?
N2 C7 1.500(9) . ?
N2 C5 1.965(12) 23_565 ?
C1 C1 0.94(2) 23_565 ?
C1 C6 1.394(12) . ?
C1 C2 1.424(16) . ?
C1 C6 1.674(12) 23_565 ?
C1 C2 1.867(16) 23_565 ?
C2 C3 1.40(2) . ?
C2 C2 1.55(2) 23_565 ?
C2 C1 1.867(16) 23_565 ?
C3 C4 1.34(2) . ?
C3 C3 2.01(3) 23_565 ?
C4 C5 1.416(14) . ?
C4 C4 2.03(3) 23_565 ?
C5 C6 1.401(12) . ?
C5 C5 1.477(19) 23_565 ?
C5 C6 1.818(12) 23_565 ?
C5 N2 1.965(12) 23_565 ?
C6 C6 0.910(16) 23_565 ?
C6 C1 1.674(12) 23_565 ?
C6 C5 1.818(12) 23_565 ?
C7 N2 1.500(9) 23_565 ?
C8 C9 1.4200 . ?
C8 O1 1.4200 . ?
C8 C8 1.53(2) 6 ?
C8 C9 1.786(11) 6 ?
C9 C9 1.252(19) 6 ?
C9 C10 1.4200 . ?
C9 C8 1.786(13) 6 ?
C10 C10 1.17(2) 22_655 ?
C10 C11 1.4200 . ?
C10 C11 2.03(2) 22_655 ?
C11 O1 1.4200 . ?
C11 C11 1.79(3) 22_655 ?
C11 C10 2.030(17) 22_655 ?
